data_7214699
loop_
_publ_author_name
'Xiao, Li-Na'
'Hu, Yang-Yang'
'Wang, La-Mei'
'Wang, Yan'
'Xu, Jia-Ning'
'Ding, Hong'
'Cui, Xiao-Bing'
'Xu, Ji-Qing'

_publ_section_title
;
 New compounds based on polyoxometalates and metal halide clusters
;
_journal_issue 24
_journal_name_full CrystEngComm
_journal_page_first 8589
_journal_paper_doi 10.1039/c2ce26254a
_journal_volume 14
_journal_year 2012
_chemical_formula_sum 'C12 H8 Cl2 Cu2 N2'
_chemical_formula_weight 378.20
_chemical_name_systematic
;
?
;
_space_group_IT_number 9
_symmetry_cell_setting monoclinic
_symmetry_space_group_name_Hall 'C -2yc'
_symmetry_space_group_name_H-M 'C 1 c 1'
_atom_sites_solution_hydrogens geom
_atom_sites_solution_primary direct
_atom_sites_solution_secondary difmap
_audit_creation_method SHELXL-97
_cell_angle_alpha 90.00
_cell_angle_beta 95.27(3)
_cell_angle_gamma 90.00
_cell_formula_units_Z 8
_cell_length_a 3.7358(7)
_cell_length_b 38.823(8)
_cell_length_c 16.826(4)
_cell_measurement_temperature 293(2)
_cell_volume 2430.0(9)
_computing_structure_refinement 'SHELXL-97 (Sheldrick, 1997)'
_computing_structure_solution 'SHELXS-97 (Sheldrick, 1990)'
_diffrn_ambient_temperature 293(2)
_diffrn_measured_fraction_theta_full 0.507
_diffrn_measured_fraction_theta_max 0.507
_diffrn_radiation_monochromator graphite
_diffrn_radiation_source 'fine-focus sealed tube'
_diffrn_radiation_type MoK\a
_diffrn_radiation_wavelength 0.71073
_diffrn_reflns_av_R_equivalents 0.0707
_diffrn_reflns_av_sigmaI/netI 0.0939
_diffrn_reflns_limit_h_max 4
_diffrn_reflns_limit_h_min -4
_diffrn_reflns_limit_k_max 50
_diffrn_reflns_limit_k_min -50
_diffrn_reflns_limit_l_max 21
_diffrn_reflns_limit_l_min -21
_diffrn_reflns_number 5768
_diffrn_reflns_theta_full 27.48
_diffrn_reflns_theta_max 27.48
_diffrn_reflns_theta_min 3.15
_exptl_absorpt_coefficient_mu 3.917
_exptl_absorpt_correction_T_max 0.6507
_exptl_absorpt_correction_T_min 0.3963
_exptl_absorpt_correction_type empirical
_exptl_absorpt_process_details
;
Higashi, T. (1995). Program for Absorption Correction.
Rigaku Corporation, Tokyo, Japan.
;
_exptl_crystal_density_diffrn 2.068
_exptl_crystal_density_method 'not measured'
_exptl_crystal_F_000 1488
_exptl_crystal_size_max 0.29
_exptl_crystal_size_mid 0.21
_exptl_crystal_size_min 0.12
_refine_diff_density_max 0.401
_refine_diff_density_min -0.488
_refine_diff_density_rms 0.075
_refine_ls_abs_structure_details 'Flack H D (1983), Acta Cryst. A39, 876-881'
_refine_ls_abs_structure_Flack 0.38(11)
_refine_ls_extinction_method none
_refine_ls_goodness_of_fit_ref 1.082
_refine_ls_hydrogen_treatment constr
_refine_ls_matrix_type full
_refine_ls_number_parameters 326
_refine_ls_number_reflns 2460
_refine_ls_number_restraints 83
_refine_ls_restrained_S_all 1.071
_refine_ls_R_factor_all 0.1266
_refine_ls_R_factor_gt 0.0551
_refine_ls_shift/su_max 0.007
_refine_ls_shift/su_mean 0.001
_refine_ls_structure_factor_coef Fsqd
_refine_ls_weighting_details 'calc w=1/[\s^2^(Fo^2^)+(0.0453P)^2^+6.3445P] where P=(Fo^2^+2Fc^2^)/3'
_refine_ls_weighting_scheme calc
_refine_ls_wR_factor_gt 0.1113
_refine_ls_wR_factor_ref 0.1459
_reflns_number_gt 1311
_reflns_number_total 2460
_reflns_threshold_expression >2sigma(I)
_cod_data_source_file c2ce26254a.txt
_cod_data_source_block k8
_cod_original_sg_symbol_H-M Cc
_cod_database_code 7214699

loop_
_symmetry_equiv_pos_as_xyz
'x, y, z'
'x, -y, z+1/2'
'x+1/2, y+1/2, z'
'x+1/2, -y+1/2, z+1/2'

loop_
_atom_site_label
_atom_site_type_symbol
_atom_site_fract_x
_atom_site_fract_y
_atom_site_fract_z
_atom_site_U_iso_or_equiv
_atom_site_adp_type
_atom_site_occupancy
_atom_site_symmetry_multiplicity
_atom_site_calc_flag
_atom_site_refinement_flags
Cu1 Cu -0.2428(12) 0.68780(12) 0.4336(2) 0.0642(15) Uani 1 1 d .
Cu2 Cu 0.2882(15) 0.74871(14) 0.4762(3) 0.0658(13) Uani 1 1 d .
Cl1 Cl 0.800(3) 0.7819(2) 0.4581(6) 0.049(2) Uani 1 1 d U
Cl2 Cl 0.375(2) 0.6965(2) 0.5257(5) 0.0479(19) Uani 1 1 d U
N1 N -0.123(8) 0.6398(7) 0.3911(16) 0.042(6) Uani 1 1 d .
N2 N -0.182(7) 0.7010(7) 0.3177(15) 0.039(6) Uani 1 1 d .
C1 C -0.072(11) 0.6088(11) 0.427(2) 0.068(10) Uani 1 1 d .
H1A H -0.1122 0.6080 0.4805 0.082 Uiso 1 1 calc R
C2 C 0.024(8) 0.5803(8) 0.397(2) 0.054(9) Uani 1 1 d .
H2A H 0.0283 0.5600 0.4265 0.065 Uiso 1 1 calc R
C3 C 0.122(10) 0.5803(9) 0.319(3) 0.061(10) Uani 1 1 d .
H3A H 0.2067 0.5602 0.2973 0.074 Uiso 1 1 calc R
C4 C 0.093(9) 0.6109(9) 0.275(2) 0.049(9) Uani 1 1 d .
C5 C 0.176(9) 0.6150(6) 0.198(2) 0.057(9) Uani 1 1 d .
H5A H 0.2702 0.5962 0.1728 0.069 Uiso 1 1 calc R
C6 C 0.129(11) 0.6458(9) 0.155(2) 0.058(9) Uani 1 1 d U
H6A H 0.1816 0.6470 0.1025 0.069 Uiso 1 1 calc R
C7 C -0.001(7) 0.6754(7) 0.1945(18) 0.033(5) Uani 1 1 d U
C8 C -0.015(8) 0.7073(10) 0.1622(19) 0.049(7) Uani 1 1 d U
H8A H 0.0631 0.7117 0.1123 0.059 Uiso 1 1 calc R
C9 C -0.154(10) 0.7332(8) 0.2080(19) 0.051(7) Uani 1 1 d .
H9A H -0.1978 0.7543 0.1831 0.061 Uiso 1 1 calc R
C10 C -0.222(10) 0.7310(8) 0.2746(18) 0.052(8) Uani 1 1 d U
H10A H -0.3066 0.7505 0.2992 0.062 Uiso 1 1 calc R
C11 C -0.046(9) 0.6720(9) 0.2774(19) 0.044(7) Uani 1 1 d .
C12 C -0.009(7) 0.6400(8) 0.3171(19) 0.045(8) Uani 1 1 d .
Cu3 Cu 0.6840(11) 0.56245(12) 0.6770(2) 0.0627(15) Uani 1 1 d .
Cu4 Cu 1.1406(14) 0.50052(15) 0.6337(3) 0.0619(12) Uani 1 1 d U
Cl3 Cl 1.638(3) 0.4680(3) 0.6517(6) 0.057(2) Uani 1 1 d U
Cl4 Cl 1.064(2) 0.5539(2) 0.5850(5) 0.0479(19) Uani 1 1 d .
N3 N 0.521(8) 0.6115(7) 0.7151(18) 0.041(6) Uani 1 1 d U
N4 N 0.595(7) 0.5499(8) 0.7907(18) 0.043(6) Uani 1 1 d U
C13 C 0.489(8) 0.6412(8) 0.677(2) 0.045(7) Uani 1 1 d U
H13A H 0.5544 0.6429 0.6247 0.054 Uiso 1 1 calc R
C14 C 0.343(9) 0.6729(8) 0.717(2) 0.054(8) Uani 1 1 d .
H14A H 0.2929 0.6934 0.6896 0.065 Uiso 1 1 calc R
C15 C 0.293(10) 0.6695(9) 0.794(2) 0.052(8) Uani 1 1 d U
H15A H 0.2226 0.6887 0.8215 0.063 Uiso 1 1 calc R
C16 C 0.342(8) 0.6372(9) 0.837(2) 0.045(8) Uani 1 1 d .
C17 C 0.266(7) 0.6343(8) 0.9201(16) 0.059(9) Uani 1 1 d .
H17A H 0.2032 0.6536 0.9486 0.071 Uiso 1 1 calc R
C18 C 0.287(9) 0.6042(10) 0.9532(19) 0.058(9) Uani 1 1 d .
H18A H 0.2274 0.6021 1.0054 0.069 Uiso 1 1 calc R
C19 C 0.401(8) 0.5733(10) 0.9122(19) 0.054(8) Uani 1 1 d .
C20 C 0.472(10) 0.5400(10) 0.951(2) 0.067(10) Uani 1 1 d U
H20A H 0.4503 0.5381 1.0059 0.080 Uiso 1 1 calc R
C21 C 0.565(11) 0.5127(8) 0.912(2) 0.057(8) Uani 1 1 d U
H21A H 0.5862 0.4909 0.9350 0.068 Uiso 1 1 calc R
C22 C 0.638(9) 0.5195(6) 0.8232(14) 0.040(6) Uani 1 1 d U
H22A H 0.7145 0.5014 0.7929 0.048 Uiso 1 1 calc R
C23 C 0.508(8) 0.5755(8) 0.8358(19) 0.035(6) Uani 1 1 d U
C24 C 0.474(7) 0.6095(6) 0.7951(17) 0.033(6) Uani 1 1 d .

loop_
_atom_site_aniso_label
_atom_site_aniso_U_11
_atom_site_aniso_U_22
_atom_site_aniso_U_33
_atom_site_aniso_U_23
_atom_site_aniso_U_13
_atom_site_aniso_U_12
Cu1 0.084(4) 0.069(3) 0.043(3) -0.007(2) 0.024(3) -0.003(3)
Cu2 0.101(3) 0.0616(18) 0.0350(13) -0.0027(13) 0.0072(14) 0.0145(18)
Cl1 0.049(2) 0.049(2) 0.051(2) 0.0004(9) 0.0086(10) -0.0005(9)
Cl2 0.048(2) 0.048(2) 0.048(2) 0.0002(10) 0.0047(10) -0.0001(10)
N1 0.043(10) 0.058(10) 0.027(8) -0.010(6) 0.006(7) -0.007(8)
N2 0.049(10) 0.047(9) 0.022(7) -0.013(5) 0.009(6) -0.006(7)
C1 0.090(19) 0.085(18) 0.028(11) 0.010(10) 0.001(10) -0.005(13)
C2 0.032(11) 0.049(16) 0.08(2) 0.022(14) 0.012(12) -0.014(10)
C3 0.042(11) 0.043(11) 0.10(2) -0.022(10) 0.000(11) 0.007(8)
C4 0.057(18) 0.046(16) 0.043(19) -0.005(13) -0.005(16) -0.016(14)
C5 0.061(16) 0.026(10) 0.09(2) -0.011(11) 0.005(15) 0.026(11)
C6 0.058(9) 0.058(9) 0.057(9) -0.0001(11) 0.0052(13) -0.0001(11)
C7 0.033(5) 0.033(5) 0.033(5) 0.0000(11) 0.0028(12) -0.0001(11)
C8 0.034(13) 0.087(17) 0.025(12) 0.018(12) -0.007(11) 0.004(14)
C9 0.048(14) 0.063(16) 0.043(14) 0.002(11) 0.014(12) -0.007(12)
C10 0.052(8) 0.051(8) 0.052(8) 0.0000(11) 0.0047(13) -0.0002(11)
C11 0.041(12) 0.060(14) 0.029(9) -0.001(8) 0.002(8) -0.013(9)
C12 0.022(10) 0.066(17) 0.049(16) 0.006(13) 0.014(12) -0.009(11)
Cu3 0.085(4) 0.064(3) 0.043(3) -0.018(2) 0.026(3) -0.013(3)
Cu4 0.0632(14) 0.0626(15) 0.0598(15) 0.0000(10) 0.0059(10) 0.0002(10)
Cl3 0.056(2) 0.057(2) 0.057(2) 0.0008(10) 0.0089(10) -0.0001(10)
Cl4 0.051(3) 0.057(3) 0.039(3) 0.0003(19) 0.023(2) -0.004(2)
N3 0.041(6) 0.041(6) 0.041(6) -0.0001(7) 0.0038(9) -0.0001(7)
N4 0.043(6) 0.043(6) 0.043(6) -0.0002(11) 0.0039(12) 0.0000(11)
C13 0.045(7) 0.045(7) 0.045(7) 0.0002(11) 0.0041(12) 0.0001(11)
C14 0.071(19) 0.043(12) 0.048(15) -0.013(10) -0.003(14) -0.007(12)
C15 0.052(8) 0.052(8) 0.052(8) 0.0000(11) 0.0046(13) 0.0000(11)
C16 0.033(14) 0.051(17) 0.05(2) -0.019(14) 0.010(15) 0.019(12)
C17 0.040(13) 0.11(2) 0.026(12) -0.022(13) 0.017(10) -0.033(14)
C18 0.038(11) 0.11(2) 0.035(10) -0.031(10) 0.029(9) -0.016(10)
C19 0.036(11) 0.100(17) 0.026(9) -0.008(9) -0.003(8) -0.025(10)
C20 0.08(2) 0.076(17) 0.049(18) 0.002(14) 0.027(18) -0.012(17)
C21 0.08(2) 0.042(12) 0.053(14) 0.017(9) 0.029(14) 0.018(13)
C22 0.059(12) 0.038(10) 0.020(8) -0.001(7) -0.008(8) 0.014(7)
C23 0.035(6) 0.035(6) 0.035(6) -0.0002(11) 0.0032(12) -0.0001(11)
C24 0.039(12) 0.021(10) 0.037(14) -0.021(10) -0.010(11) 0.007(9)

loop_
_atom_type_symbol
_atom_type_description
_atom_type_scat_dispersion_real
_atom_type_scat_dispersion_imag
_atom_type_scat_source
C C 0.0033 0.0016 'International Tables Vol C Tables 4.2.6.8 and 6.1.1.4'
H H 0.0000 0.0000 'International Tables Vol C Tables 4.2.6.8 and 6.1.1.4'
Cl Cl 0.1484 0.1585 'International Tables Vol C Tables 4.2.6.8 and 6.1.1.4'
Cu Cu 0.3201 1.2651 'International Tables Vol C Tables 4.2.6.8 and 6.1.1.4'
N N 0.0061 0.0033 'International Tables Vol C Tables 4.2.6.8 and 6.1.1.4'

loop_
_geom_angle_atom_site_label_1
_geom_angle_atom_site_label_2
_geom_angle_atom_site_label_3
_geom_angle
_geom_angle_site_symmetry_1
_geom_angle_site_symmetry_3
N2 Cu1 N1 81.3(11) . .
N2 Cu1 Cl2 139.4(9) . 1_455
N1 Cu1 Cl2 123.4(8) . 1_455
N2 Cu1 Cl2 110.8(8) . .
N1 Cu1 Cl2 96.4(9) . .
Cl2 Cu1 Cl2 98.7(4) 1_455 .
N2 Cu1 Cu2 98.4(8) . 1_455
N1 Cu1 Cu2 157.7(9) . 1_455
Cl2 Cu1 Cu2 45.9(3) 1_455 1_455
Cl2 Cu1 Cu2 104.4(3) . 1_455
N2 Cu1 Cu2 84.6(8) . .
N1 Cu1 Cu2 127.7(9) . .
Cl2 Cu1 Cu2 99.2(3) 1_455 .
Cl2 Cu1 Cu2 43.8(2) . .
Cu2 Cu1 Cu2 74.18(15) 1_455 .
Cl2 Cu2 Cl1 132.3(5) . 1_455
Cl2 Cu2 Cl1 117.4(5) . .
Cl1 Cu2 Cl1 109.3(4) 1_455 .
Cl2 Cu2 Cu1 46.5(3) . 1_655
Cl1 Cu2 Cu1 153.0(4) 1_455 1_655
Cl1 Cu2 Cu1 84.5(3) . 1_655
Cl2 Cu2 Cu1 57.3(3) . .
Cl1 Cu2 Cu1 84.9(3) 1_455 .
Cl1 Cu2 Cu1 153.1(3) . .
Cu1 Cu2 Cu1 74.18(15) 1_655 .
Cu2 Cl1 Cu2 109.3(5) 1_655 .
Cu2 Cl2 Cu1 87.5(4) . 1_655
Cu2 Cl2 Cu1 78.9(3) . .
Cu1 Cl2 Cu1 98.7(4) 1_655 .
C1 N1 C12 112(3) . .
C1 N1 Cu1 133(2) . .
C12 N1 Cu1 114(2) . .
C10 N2 C11 116(3) . .
C10 N2 Cu1 134(2) . .
C11 N2 Cu1 109(2) . .
C2 C1 N1 129(3) . .
C2 C1 H1A 115.5 . .
N1 C1 H1A 115.5 . .
C1 C2 C3 119(3) . .
C1 C2 H2A 120.7 . .
C3 C2 H2A 120.7 . .
C2 C3 C4 119(3) . .
C2 C3 H3A 120.4 . .
C4 C3 H3A 120.4 . .
C5 C4 C3 126(3) . .
C5 C4 C12 119(3) . .
C3 C4 C12 115(3) . .
C4 C5 C6 124(3) . .
C4 C5 H5A 118.1 . .
C6 C5 H5A 118.1 . .
C5 C6 C7 119(3) . .
C5 C6 H6A 120.6 . .
C7 C6 H6A 120.6 . .
C8 C7 C11 118(3) . .
C8 C7 C6 124(3) . .
C11 C7 C6 117(3) . .
C7 C8 C9 116(3) . .
C7 C8 H8A 121.9 . .
C9 C8 H8A 121.9 . .
C10 C9 C8 127(4) . .
C10 C9 H9A 116.5 . .
C8 C9 H9A 116.5 . .
C9 C10 N2 123(4) . .
C9 C10 H10A 118.6 . .
N2 C10 H10A 118.6 . .
C12 C11 C7 122(3) . .
C12 C11 N2 119(3) . .
C7 C11 N2 118(3) . .
N1 C12 C4 126(3) . .
N1 C12 C11 115(3) . .
C4 C12 C11 119(3) . .
N4 Cu3 N3 81.6(12) . .
N4 Cu3 Cl4 142.3(9) . .
N3 Cu3 Cl4 124.6(9) . .
N4 Cu3 Cl4 107.8(8) . 1_455
N3 Cu3 Cl4 91.7(9) . 1_455
Cl4 Cu3 Cl4 98.8(3) . 1_455
N4 Cu3 Cu4 100.2(9) . .
N3 Cu3 Cu4 163.1(9) . .
Cl4 Cu3 Cu4 46.6(3) . .
Cl4 Cu3 Cu4 103.6(3) 1_455 .
N4 Cu3 Cu4 83.0(8) . 1_455
N3 Cu3 Cu4 123.5(8) . 1_455
Cl4 Cu3 Cu4 99.4(3) . 1_455
Cl4 Cu3 Cu4 43.7(2) 1_455 1_455
Cu4 Cu3 Cu4 73.24(15) . 1_455
Cl4 Cu4 Cl3 130.3(4) . .
Cl4 Cu4 Cl3 118.5(5) . 1_455
Cl3 Cu4 Cl3 110.4(5) . 1_455
Cl4 Cu4 Cu3 46.2(2) . .
Cl3 Cu4 Cu3 151.5(4) . .
Cl3 Cu4 Cu3 85.5(3) 1_455 .
Cl4 Cu4 Cu3 56.1(3) . 1_655
Cl3 Cu4 Cu3 83.8(3) . 1_655
Cl3 Cu4 Cu3 153.2(4) 1_455 1_655
Cu3 Cu4 Cu3 73.24(15) . 1_655
Cu4 Cl3 Cu4 110.4(5) . 1_655
Cu3 Cl4 Cu4 87.3(3) . .
Cu3 Cl4 Cu3 98.8(3) . 1_655
Cu4 Cl4 Cu3 80.2(3) . 1_655
C13 N3 C24 121(3) . .
C13 N3 Cu3 131(2) . .
C24 N3 Cu3 108.2(19) . .
C22 N4 C23 118(3) . .
C22 N4 Cu3 126(2) . .
C23 N4 Cu3 116(2) . .
N3 C13 C14 120(3) . .
N3 C13 H13A 119.9 . .
C14 C13 H13A 119.9 . .
C15 C14 C13 116(3) . .
C15 C14 H14A 121.9 . .
C13 C14 H14A 121.9 . .
C14 C15 C16 123(4) . .
C14 C15 H15A 118.3 . .
C16 C15 H15A 118.3 . .
C24 C16 C15 116(3) . .
C24 C16 C17 122(3) . .
C15 C16 C17 121(3) . .
C18 C17 C16 118(3) . .
C18 C17 H17A 120.9 . .
C16 C17 H17A 120.9 . .
C17 C18 C19 123(3) . .
C17 C18 H18A 118.4 . .
C19 C18 H18A 118.4 . .
C23 C19 C20 115(3) . .
C23 C19 C18 120(3) . .
C20 C19 C18 124(3) . .
C21 C20 C19 122(3) . .
C21 C20 H20A 119.0 . .
C19 C20 H20A 119.0 . .
C20 C21 C22 115(3) . .
C20 C21 H21A 122.5 . .
C22 C21 H21A 122.5 . .
N4 C22 C21 122(3) . .
N4 C22 H22A 119.0 . .
C21 C22 H22A 119.0 . .
N4 C23 C19 127(3) . .
N4 C23 C24 115(3) . .
C19 C23 C24 118(3) . .
N3 C24 C16 122(3) . .
N3 C24 C23 119(2) . .
C16 C24 C23 118(3) . .

loop_
_geom_bond_atom_site_label_1
_geom_bond_atom_site_label_2
_geom_bond_distance
_geom_bond_site_symmetry_2
Cu1 N2 2.05(3) .
Cu1 N1 2.06(3) .
Cu1 Cl2 2.228(9) 1_455
Cu1 Cl2 2.681(11) .
Cu1 Cu2 3.067(8) 1_455
Cu1 Cu2 3.127(8) .
Cu2 Cl2 2.205(10) .
Cu2 Cl1 2.232(12) 1_455
Cu2 Cl1 2.348(12) .
Cu2 Cu1 3.067(8) 1_655
Cl1 Cu2 2.232(12) 1_655
Cl2 Cu1 2.228(9) 1_655
N1 C1 1.35(5) .
N1 C12 1.35(4) .
N2 C10 1.37(4) .
N2 C11 1.43(4) .
C1 C2 1.28(5) .
C1 H1A 0.9300 .
C2 C3 1.38(6) .
C2 H2A 0.9300 .
C3 C4 1.40(5) .
C3 H3A 0.9300 .
C4 C5 1.37(5) .
C4 C12 1.41(4) .
C5 C6 1.40(4) .
C5 H5A 0.9300 .
C6 C7 1.43(4) .
C6 H6A 0.9300 .
C7 C8 1.35(4) .
C7 C11 1.43(4) .
C8 C9 1.39(5) .
C8 H8A 0.9300 .
C9 C10 1.18(4) .
C9 H9A 0.9300 .
C10 H10A 0.9300 .
C11 C12 1.41(5) .
Cu3 N4 2.03(3) .
Cu3 N3 2.12(3) .
Cu3 Cl4 2.219(8) .
Cu3 Cl4 2.684(11) 1_455
Cu3 Cu4 3.074(8) .
Cu3 Cu4 3.188(7) 1_455
Cu4 Cl4 2.235(11) .
Cu4 Cl3 2.243(13) .
Cu4 Cl3 2.307(12) 1_455
Cu4 Cu3 3.188(7) 1_655
Cl3 Cu4 2.307(12) 1_655
Cl4 Cu3 2.684(10) 1_655
N3 C13 1.33(5) .
N3 C24 1.38(4) .
N4 C22 1.30(4) .
N4 C23 1.31(4) .
C13 C14 1.53(4) .
C13 H13A 0.9300 .
C14 C15 1.33(5) .
C14 H14A 0.9300 .
C15 C16 1.45(5) .
C15 H15A 0.9300 .
C16 C24 1.40(4) .
C16 C17 1.45(4) .
C17 C18 1.29(5) .
C17 H17A 0.9300 .
C18 C19 1.47(5) .
C18 H18A 0.9300 .
C19 C23 1.38(4) .
C19 C20 1.46(5) .
C20 C21 1.32(5) .
C20 H20A 0.9300 .
C21 C22 1.56(4) .
C21 H21A 0.9300 .
C22 H22A 0.9300 .
C23 C24 1.49(4) .
